data_7058155
loop_
_publ_author_name
'Chen, Jing-Lin'
'Zeng, Xue-Hua'
'Ganesan, Paramaguru'
'He, Li-Hua'
'Liao, Jin-Sheng'
'Liu, Sui-Jun'
'Wen, He-Rui'
'Zhao, Feng'
'Chi, Yun'

_publ_section_title
;
 Heterobimetallic copper(i) complexes bearing both
 1,1&#x2032;-bis(diphenylphosphino)ferrocene and functionalized
 3-(2&#x2032;-pyridyl)-1,2,4-triazole
;
_journal_issue 10
_journal_name_full 'New Journal of Chemistry'
_journal_page_first 4261
_journal_paper_doi 10.1039/C8NJ05924A
_journal_volume 43
_journal_year 2019
_chemical_formula_moiety 'C42 H32 Cu F3 Fe N4 P2, H2 O'
_chemical_formula_sum 'C42 H34 Cu F3 Fe N4 O P2'
_chemical_formula_weight 849.06
_space_group_crystal_system triclinic
_space_group_IT_number 2
_space_group_name_Hall '-P 1'
_space_group_name_H-M_alt 'P -1'
_symmetry_space_group_name_Hall '-P 1'
_symmetry_space_group_name_H-M 'P -1'
_atom_sites_solution_hydrogens difmap
_atom_sites_solution_primary iterative
_audit_creation_date 2019-01-18
_audit_creation_method
;
Olex2 1.2
(compiled 2018.05.29 svn.r3508 for OlexSys, GUI svn.r5506)
;
_audit_update_record
;
2019-01-26 deposited with the CCDC.
2019-02-07 downloaded from the CCDC.
;
_cell_angle_alpha 82.9510(10)
_cell_angle_beta 72.2160(10)
_cell_angle_gamma 84.2850(10)
_cell_formula_units_Z 2
_cell_length_a 11.0101(6)
_cell_length_b 11.7274(6)
_cell_length_c 15.4169(8)
_cell_measurement_reflns_used 9903
_cell_measurement_temperature 293(2)
_cell_measurement_theta_max 27.698
_cell_measurement_theta_min 2.788
_cell_volume 1877.11(17)
_computing_cell_refinement 'SAINT v8.34A (Bruker, 2013)'
_computing_data_collection 'Bruker SMART'
_computing_data_reduction 'SAINT v8.34A (Bruker, 2013)'
_computing_molecular_graphics 'Olex2 (Dolomanov et al., 2009)'
_computing_publication_material 'Olex2 (Dolomanov et al., 2009)'
_computing_structure_refinement 'XL (Sheldrick, 2008)'
_computing_structure_solution 'ShelXS-1997 (Sheldrick, 2008)'
_diffrn_ambient_temperature 293(2)
_diffrn_measured_fraction_theta_full 0.997
_diffrn_measured_fraction_theta_max 0.987
_diffrn_measurement_device_type 'D8 QUEST'
_diffrn_measurement_method 'phi and omega scans'
_diffrn_radiation_monochromator graphite
_diffrn_radiation_type MoK\a
_diffrn_radiation_wavelength 0.71073
_diffrn_reflns_av_R_equivalents 0.0211
_diffrn_reflns_av_unetI/netI 0.0201
_diffrn_reflns_Laue_measured_fraction_full 0.997
_diffrn_reflns_Laue_measured_fraction_max 0.987
_diffrn_reflns_limit_h_max 14
_diffrn_reflns_limit_h_min -14
_diffrn_reflns_limit_k_max 15
_diffrn_reflns_limit_k_min -15
_diffrn_reflns_limit_l_max 20
_diffrn_reflns_limit_l_min -20
_diffrn_reflns_number 38460
_diffrn_reflns_point_group_measured_fraction_full 0.997
_diffrn_reflns_point_group_measured_fraction_max 0.987
_diffrn_reflns_theta_full 25.242
_diffrn_reflns_theta_max 27.730
_diffrn_reflns_theta_min 2.788
_exptl_absorpt_coefficient_mu 1.093
_exptl_absorpt_correction_T_max 0.8029
_exptl_absorpt_correction_T_min 0.7794
_exptl_absorpt_correction_type multi-scan
_exptl_absorpt_process_details SADABS
_exptl_crystal_colour brown
_exptl_crystal_density_diffrn 1.502
_exptl_crystal_density_method 'not measured'
_exptl_crystal_description block
_exptl_crystal_F_000 868
_exptl_crystal_size_max 0.24
_exptl_crystal_size_mid 0.22
_exptl_crystal_size_min 0.21
_refine_diff_density_max 0.416
_refine_diff_density_min -0.498
_refine_diff_density_rms 0.060
_refine_ls_extinction_method none
_refine_ls_goodness_of_fit_ref 1.036
_refine_ls_hydrogen_treatment constr
_refine_ls_matrix_type full
_refine_ls_number_parameters 487
_refine_ls_number_reflns 8714
_refine_ls_number_restraints 0
_refine_ls_restrained_S_all 1.036
_refine_ls_R_factor_all 0.0402
_refine_ls_R_factor_gt 0.0309
_refine_ls_shift/su_max 0.002
_refine_ls_shift/su_mean 0.000
_refine_ls_structure_factor_coef Fsqd
_refine_ls_weighting_details 'w=1/[\s^2^(Fo^2^)+(0.0386P)^2^+1.2174P] where P=(Fo^2^+2Fc^2^)/3'
_refine_ls_weighting_scheme calc
_refine_ls_wR_factor_gt 0.0751
_refine_ls_wR_factor_ref 0.0803
_reflns_Friedel_coverage 0.000
_reflns_number_gt 7392
_reflns_number_total 8714
_reflns_threshold_expression 'I > 2\s(I)'
_cod_data_source_file c8nj05924a2.cif
_cod_data_source_block 2
_cod_depositor_comments 'Adding full bibliography for 7058154--7058160.cif.'
_cod_database_code 7058155
_shelx_shelxl_version_number 2014/7
_shelx_space_group_comment
;
The symmetry employed for this shelxl refinement is uniquely defined
by the following loop, which should always be used as a source of
symmetry information in preference to the above space-group names.
They are only intended as comments.
;
_shelx_estimated_absorpt_t_max 0.803
_shelx_estimated_absorpt_t_min 0.779
_olex2_refinement_description
;
1. Fixed Uiso
 At 1.5 times of:
  All O(H,H) groups
2. Others
 Fixed Uiso: H1(0.036) H2(0.045) H3(0.049) H4(0.04) H10(0.035) H11(0.045)
 H12(0.049) H13(0.046) H14(0.035) H16(0.033) H17(0.041) H18(0.049) H19(0.055)
 H20(0.04) H22(0.035) H23(0.044) H24(0.048) H25(0.054) H26(0.046) H28(0.05)
 H29(0.068) H30(0.071) H31(0.072) H32(0.054) H34(0.034) H35(0.041) H36(0.043)
 H37(0.033) H39(0.037) H40(0.047) H41(0.045) H42(0.034)
 Fixed X: H1(0.1857) H2(0.21191) H3(0.415999) H4(0.5872) H10(-0.0547) H11(-
 0.2248) H12(-0.191) H13(0.0107) H14(0.180901) H16(0.1265) H17(0.2162)
 H18(0.428801) H19(0.55331) H20(0.466599) H22(0.1404) H23(-0.0065) H24(0.0291)
 H25(0.2079) H26(0.3543) H28(0.5195) H29(0.7177) H30(0.8492) H31(0.784489)
 H32(0.5863) H34(0.199201) H35(0.0714) H36(-0.023312) H37(0.0463) H39(0.249589)
 H40(0.2718) H41(0.406488) H42(0.4702)
 Fixed Y: H1(0.82931) H2(0.876699) H3(0.904589) H4(0.8869) H10(0.9117)
 H11(1.0157) H12(1.1323) H13(1.138801) H14(1.0303) H16(1.0925) H17(1.219)
 H18(1.1934) H19(1.0421) H20(0.916399) H22(0.64311) H23(0.5378) H24(0.3409)
 H25(0.2482) H26(0.3524) H28(0.576488) H29(0.4969) H30(0.4001) H31(0.383101)
 H32(0.461801) H34(0.859301) H35(0.7026) H36(0.5856) H37(0.6694) H39(0.4216)
 H40(0.4538) H41(0.625811) H42(0.7027)
 Fixed Z: H1(0.072) H2(-0.0809) H3(-0.1796) H4(-0.1201) H10(0.403) H11(0.3662)
 H12(0.2302) H13(0.128311) H14(0.16081) H16(0.4033) H17(0.4658) H18(0.4589)
 H19(0.3872) H20(0.32161) H22(0.2079) H23(0.1775) H24(0.175301) H25(0.2068)
 H26(0.2385) H28(0.061601) H29(-0.0164) H30(0.0628) H31(0.219399) H32(0.299)
 H34(0.5221) H35(0.633201) H36(0.542) H37(0.373301) H39(0.4203) H40(0.576589)
 H41(0.5547) H42(0.385201)
3.a Riding coordinates:
 O1(H1A,H1B)
;
_olex2_submission_special_instructions 'No special instructions were received'

loop_
_space_group_symop_operation_xyz
'x, y, z'
'-x, -y, -z'

loop_
_atom_site_label
_atom_site_type_symbol
_atom_site_fract_x
_atom_site_fract_y
_atom_site_fract_z
_atom_site_U_iso_or_equiv
_atom_site_adp_type
_atom_site_occupancy
_atom_site_site_symmetry_order
_atom_site_calc_flag
_atom_site_refinement_flags_posn
Cu1 Cu 0.36156(2) 0.78843(2) 0.20422(2) 0.02075(6) Uani 1 1 d .
Fe1 Fe 0.22450(2) 0.64355(2) 0.46530(2) 0.02235(7) Uani 1 1 d .
P1 P 0.37734(4) 0.59760(4) 0.24568(3) 0.02115(10) Uani 1 1 d .
P2 P 0.22006(4) 0.88112(4) 0.31203(3) 0.01944(9) Uani 1 1 d .
F1 F 0.95226(13) 0.72288(14) 0.03459(11) 0.0594(4) Uani 1 1 d .
F2 F 0.90800(13) 0.78088(16) 0.16719(10) 0.0633(4) Uani 1 1 d .
F3 F 0.94810(12) 0.90102(13) 0.04764(11) 0.0571(4) Uani 1 1 d .
N1 N 0.36472(14) 0.83005(13) 0.06891(10) 0.0229(3) Uani 1 1 d .
N2 N 0.54900(13) 0.82305(13) 0.14852(10) 0.0218(3) Uani 1 1 d .
N3 N 0.65947(14) 0.80967(13) 0.17229(11) 0.0255(3) Uani 1 1 d .
N4 N 0.70998(14) 0.83484(14) 0.01718(11) 0.0276(3) Uani 1 1 d .
C1 C 0.26737(18) 0.84124(17) 0.03304(13) 0.0300(4) Uani 1 1 d .
H1 H 0.1857 0.8293 0.0720 0.036 Uiso 1 1 d .
C2 C 0.2822(2) 0.8694(2) -0.05869(15) 0.0375(5) Uani 1 1 d .
H2 H 0.2119 0.8767 -0.0809 0.045 Uiso 1 1 d .
C3 C 0.4032(2) 0.8862(2) -0.11714(14) 0.0408(5) Uani 1 1 d .
H3 H 0.4160 0.9046 -0.1796 0.049 Uiso 1 1 d .
C4 C 0.5050(2) 0.87561(19) -0.08181(13) 0.0331(4) Uani 1 1 d .
H4 H 0.5872 0.8869 -0.1201 0.040 Uiso 1 1 d .
C5 C 0.48349(17) 0.84787(15) 0.01148(12) 0.0231(4) Uani 1 1 d .
C6 C 0.58297(16) 0.83676(15) 0.05704(12) 0.0222(3) Uani 1 1 d .
C7 C 0.75004(17) 0.81760(16) 0.09203(13) 0.0276(4) Uani 1 1 d .
C8 C 0.88799(19) 0.8056(2) 0.08598(15) 0.0363(5) Uani 1 1 d .
C9 C 0.08147(17) 0.96011(15) 0.28622(12) 0.0223(3) Uani 1 1 d .
C10 C -0.04104(18) 0.95668(17) 0.34728(13) 0.0294(4) Uani 1 1 d .
H10 H -0.0547 0.9117 0.4030 0.035 Uiso 1 1 d .
C11 C -0.14285(19) 1.0198(2) 0.32557(16) 0.0378(5) Uani 1 1 d .
H11 H -0.2248 1.0157 0.3662 0.045 Uiso 1 1 d .
C12 C -0.1230(2) 1.0886(2) 0.24412(16) 0.0409(5) Uani 1 1 d .
H12 H -0.1910 1.1323 0.2302 0.049 Uiso 1 1 d .
C13 C -0.0023(2) 1.09251(18) 0.18329(15) 0.0387(5) Uani 1 1 d .
H13 H 0.0107 1.1388 0.1283 0.046 Uiso 1 1 d .
C14 C 0.09992(19) 1.02825(16) 0.20298(13) 0.0288(4) Uani 1 1 d .
H14 H 0.1809 1.0303 0.1608 0.035 Uiso 1 1 d .
C15 C 0.28651(16) 0.98984(15) 0.35700(12) 0.0218(3) Uani 1 1 d .
C16 C 0.21273(17) 1.08176(16) 0.39986(14) 0.0277(4) Uani 1 1 d .
H16 H 0.1265 1.0925 0.4033 0.033 Uiso 1 1 d .
C17 C 0.2664(2) 1.15757(17) 0.43742(15) 0.0342(4) Uani 1 1 d .
H17 H 0.2162 1.2190 0.4658 0.041 Uiso 1 1 d .
C18 C 0.3931(2) 1.1429(2) 0.43306(16) 0.0408(5) Uani 1 1 d .
H18 H 0.4288 1.1934 0.4589 0.049 Uiso 1 1 d .
C19 C 0.4674(2) 1.0523(2) 0.39010(18) 0.0463(6) Uani 1 1 d .
H19 H 0.5533 1.0421 0.3872 0.055 Uiso 1 1 d .
C20 C 0.41530(18) 0.97628(18) 0.35136(15) 0.0333(4) Uani 1 1 d .
H20 H 0.4666 0.9164 0.3216 0.040 Uiso 1 1 d .
C21 C 0.26266(17) 0.50914(16) 0.22648(13) 0.0253(4) Uani 1 1 d .
C22 C 0.15430(18) 0.56363(16) 0.20788(13) 0.0289(4) Uani 1 1 d .
H22 H 0.1404 0.6431 0.2079 0.035 Uiso 1 1 d .
C23 C 0.0663(2) 0.50070(19) 0.18934(15) 0.0368(5) Uani 1 1 d .
H23 H -0.0065 0.5378 0.1775 0.044 Uiso 1 1 d .
C24 C 0.0874(2) 0.3831(2) 0.18850(16) 0.0403(5) Uani 1 1 d .
H24 H 0.0291 0.3409 0.1753 0.048 Uiso 1 1 d .
C25 C 0.1945(2) 0.32779(19) 0.20694(19) 0.0452(6) Uani 1 1 d .
H25 H 0.2079 0.2482 0.2068 0.054 Uiso 1 1 d .
C26 C 0.2821(2) 0.39017(18) 0.22597(17) 0.0383(5) Uani 1 1 d .
H26 H 0.3543 0.3524 0.2385 0.046 Uiso 1 1 d .
C27 C 0.53098(17) 0.52628(15) 0.18885(13) 0.0260(4) Uani 1 1 d .
C28 C 0.5721(2) 0.5372(2) 0.09395(15) 0.0414(5) Uani 1 1 d .
H28 H 0.5195 0.5765 0.0616 0.050 Uiso 1 1 d .
C29 C 0.6910(3) 0.4897(3) 0.04721(18) 0.0567(7) Uani 1 1 d .
H29 H 0.7177 0.4969 -0.0164 0.068 Uiso 1 1 d .
C30 C 0.7695(2) 0.4323(3) 0.0943(2) 0.0587(7) Uani 1 1 d .
H30 H 0.8492 0.4001 0.0628 0.071 Uiso 1 1 d .
C31 C 0.7309(2) 0.4221(3) 0.1875(2) 0.0604(7) Uani 1 1 d .
H31 H 0.7845 0.3831 0.2194 0.072 Uiso 1 1 d .
C32 C 0.6117(2) 0.4690(2) 0.23543(16) 0.0454(6) Uani 1 1 d .
H32 H 0.5863 0.4618 0.2990 0.054 Uiso 1 1 d .
C33 C 0.14537(16) 0.79233(14) 0.41601(12) 0.0213(3) Uani 1 1 d .
C34 C 0.15195(19) 0.80269(16) 0.50598(13) 0.0282(4) Uani 1 1 d .
H34 H 0.1992 0.8593 0.5221 0.034 Uiso 1 1 d .
C35 C 0.0814(2) 0.71617(18) 0.56745(13) 0.0338(5) Uani 1 1 d .
H35 H 0.0714 0.7026 0.6332 0.041 Uiso 1 1 d .
C36 C 0.02936(18) 0.65141(17) 0.51698(15) 0.0356(5) Uani 1 1 d .
H36 H -0.0233 0.5856 0.5420 0.043 Uiso 1 1 d .
C37 C 0.06831(17) 0.69736(16) 0.42362(14) 0.0272(4) Uani 1 1 d .
H37 H 0.0463 0.6694 0.3733 0.033 Uiso 1 1 d .
C38 C 0.36459(16) 0.56706(15) 0.36535(12) 0.0215(3) Uani 1 1 d .
C39 C 0.29704(18) 0.48150(16) 0.43203(14) 0.0305(4) Uani 1 1 d .
H39 H 0.2496 0.4216 0.4203 0.037 Uiso 1 1 d .
C40 C 0.3095(2) 0.49921(19) 0.51842(14) 0.0395(5) Uani 1 1 d .
H40 H 0.2718 0.4538 0.5766 0.047 Uiso 1 1 d .
C41 C 0.3837(2) 0.5939(2) 0.50635(14) 0.0373(5) Uani 1 1 d .
H41 H 0.4065 0.6258 0.5547 0.045 Uiso 1 1 d .
C42 C 0.41830(17) 0.63698(17) 0.41280(13) 0.0284(4) Uani 1 1 d .
H42 H 0.4702 0.7027 0.3852 0.034 Uiso 1 1 d .
O1 O 0.6968(2) 0.7670(2) 0.35026(14) 0.0828(7) Uani 1 1 d .
H1A H 0.6982 0.7759 0.2944 0.124 Uiso 1 1 d R
H1B H 0.7599 0.8026 0.3512 0.124 Uiso 1 1 d R

loop_
_atom_site_aniso_label
_atom_site_aniso_U_11
_atom_site_aniso_U_22
_atom_site_aniso_U_33
_atom_site_aniso_U_23
_atom_site_aniso_U_13
_atom_site_aniso_U_12
Cu1 0.01703(11) 0.02422(11) 0.01830(11) -0.00122(8) -0.00176(8) -0.00087(8)
Fe1 0.01895(13) 0.02369(13) 0.01940(13) 0.00104(10) -0.00056(10) 0.00202(9)
P1 0.0169(2) 0.0212(2) 0.0226(2) -0.00364(17) -0.00184(17) 0.00092(16)
P2 0.0156(2) 0.0207(2) 0.0195(2) -0.00133(16) -0.00230(16) 0.00053(16)
F1 0.0286(7) 0.0669(10) 0.0792(11) -0.0224(8) -0.0111(7) 0.0168(7)
F2 0.0294(7) 0.1136(14) 0.0472(8) 0.0045(8) -0.0186(6) 0.0013(8)
F3 0.0270(7) 0.0623(9) 0.0806(11) 0.0068(8) -0.0145(7) -0.0179(6)
N1 0.0191(7) 0.0274(8) 0.0215(7) -0.0017(6) -0.0053(6) -0.0007(6)
N2 0.0169(7) 0.0270(7) 0.0212(7) -0.0016(6) -0.0053(6) -0.0024(6)
N3 0.0186(7) 0.0295(8) 0.0291(8) 0.0002(6) -0.0088(6) -0.0029(6)
N4 0.0187(7) 0.0336(8) 0.0270(8) -0.0012(7) -0.0022(6) -0.0026(6)
C1 0.0223(9) 0.0393(11) 0.0289(10) -0.0036(8) -0.0085(8) -0.0012(8)
C2 0.0368(11) 0.0491(12) 0.0335(11) -0.0032(9) -0.0214(9) -0.0025(9)
C3 0.0483(13) 0.0544(14) 0.0228(10) 0.0013(9) -0.0154(9) -0.0081(11)
C4 0.0322(11) 0.0428(11) 0.0215(9) 0.0020(8) -0.0039(8) -0.0091(9)
C5 0.0224(9) 0.0234(8) 0.0217(9) -0.0031(7) -0.0036(7) -0.0018(7)
C6 0.0190(8) 0.0229(8) 0.0222(8) -0.0015(7) -0.0020(7) -0.0028(6)
C7 0.0188(9) 0.0298(9) 0.0326(10) -0.0023(8) -0.0058(7) -0.0011(7)
C8 0.0199(9) 0.0478(12) 0.0388(11) -0.0012(9) -0.0069(8) -0.0010(8)
C9 0.0211(8) 0.0216(8) 0.0260(9) -0.0049(7) -0.0096(7) 0.0012(6)
C10 0.0221(9) 0.0355(10) 0.0290(10) -0.0040(8) -0.0065(8) 0.0030(7)
C11 0.0226(10) 0.0503(13) 0.0442(12) -0.0170(10) -0.0138(9) 0.0077(9)
C12 0.0415(12) 0.0452(12) 0.0477(13) -0.0171(10) -0.0316(11) 0.0169(10)
C13 0.0544(14) 0.0335(11) 0.0351(11) -0.0015(9) -0.0266(11) 0.0054(10)
C14 0.0324(10) 0.0270(9) 0.0279(10) -0.0031(7) -0.0101(8) -0.0017(8)
C15 0.0200(8) 0.0227(8) 0.0203(8) 0.0014(7) -0.0036(7) -0.0026(6)
C16 0.0216(9) 0.0238(9) 0.0353(10) -0.0041(8) -0.0048(8) -0.0010(7)
C17 0.0346(11) 0.0265(9) 0.0387(11) -0.0082(8) -0.0040(9) -0.0046(8)
C18 0.0378(12) 0.0474(13) 0.0408(12) -0.0131(10) -0.0097(10) -0.0145(10)
C19 0.0228(10) 0.0662(16) 0.0550(14) -0.0195(12) -0.0135(10) -0.0043(10)
C20 0.0207(9) 0.0413(11) 0.0378(11) -0.0111(9) -0.0072(8) 0.0024(8)
C21 0.0216(9) 0.0266(9) 0.0259(9) -0.0043(7) -0.0036(7) -0.0027(7)
C22 0.0278(10) 0.0272(9) 0.0314(10) -0.0040(8) -0.0086(8) 0.0006(7)
C23 0.0271(10) 0.0452(12) 0.0406(12) -0.0049(9) -0.0128(9) -0.0043(9)
C24 0.0326(11) 0.0453(12) 0.0452(13) -0.0114(10) -0.0088(10) -0.0132(9)
C25 0.0398(12) 0.0288(11) 0.0678(16) -0.0134(11) -0.0126(12) -0.0051(9)
C26 0.0306(11) 0.0280(10) 0.0571(14) -0.0078(9) -0.0137(10) 0.0013(8)
C27 0.0194(8) 0.0245(9) 0.0297(10) -0.0068(7) 0.0003(7) -0.0005(7)
C28 0.0371(12) 0.0496(13) 0.0314(11) -0.0110(10) -0.0016(9) 0.0065(10)
C29 0.0445(14) 0.0701(18) 0.0415(14) -0.0222(13) 0.0113(11) 0.0054(13)
C30 0.0278(12) 0.0653(17) 0.0703(19) -0.0291(14) 0.0082(12) 0.0121(11)
C31 0.0312(13) 0.0755(19) 0.0693(19) -0.0168(15) -0.0120(12) 0.0232(12)
C32 0.0306(11) 0.0596(15) 0.0389(12) -0.0076(11) -0.0052(9) 0.0171(10)
C33 0.0163(8) 0.0215(8) 0.0216(8) -0.0027(6) -0.0001(6) 0.0028(6)
C34 0.0303(10) 0.0263(9) 0.0235(9) -0.0051(7) -0.0020(8) 0.0040(7)
C35 0.0325(11) 0.0346(10) 0.0212(9) 0.0004(8) 0.0071(8) 0.0077(8)
C36 0.0193(9) 0.0320(10) 0.0418(12) 0.0046(9) 0.0073(8) -0.0001(8)
C37 0.0176(8) 0.0257(9) 0.0351(10) -0.0022(8) -0.0042(7) 0.0011(7)
C38 0.0151(8) 0.0216(8) 0.0236(9) -0.0009(7) -0.0014(6) 0.0037(6)
C39 0.0270(10) 0.0210(9) 0.0351(10) 0.0031(8) -0.0009(8) 0.0046(7)
C40 0.0383(12) 0.0397(11) 0.0285(10) 0.0092(9) -0.0027(9) 0.0147(9)
C41 0.0307(11) 0.0519(13) 0.0295(10) -0.0036(9) -0.0134(9) 0.0114(9)
C42 0.0184(9) 0.0368(10) 0.0282(10) -0.0049(8) -0.0054(7) 0.0035(7)
O1 0.0869(17) 0.1161(19) 0.0498(12) 0.0083(12) -0.0218(11) -0.0421(15)

loop_
_atom_type_symbol
_atom_type_description
_atom_type_scat_dispersion_real
_atom_type_scat_dispersion_imag
_atom_type_scat_source
C C 0.0033 0.0016 'International Tables Vol C Tables 4.2.6.8 and 6.1.1.4'
H H 0.0000 0.0000 'International Tables Vol C Tables 4.2.6.8 and 6.1.1.4'
Cu Cu 0.3201 1.2651 'International Tables Vol C Tables 4.2.6.8 and 6.1.1.4'
F F 0.0171 0.0103 'International Tables Vol C Tables 4.2.6.8 and 6.1.1.4'
Fe Fe 0.3463 0.8444 'International Tables Vol C Tables 4.2.6.8 and 6.1.1.4'
N N 0.0061 0.0033 'International Tables Vol C Tables 4.2.6.8 and 6.1.1.4'
O O 0.0106 0.0060 'International Tables Vol C Tables 4.2.6.8 and 6.1.1.4'
P P 0.1023 0.0942 'International Tables Vol C Tables 4.2.6.8 and 6.1.1.4'

loop_
_geom_angle_atom_site_label_1
_geom_angle_atom_site_label_2
_geom_angle_atom_site_label_3
_geom_angle
P1 Cu1 Fe1 56.153(13)
P2 Cu1 Fe1 57.680(13)
P2 Cu1 P1 111.907(18)
N1 Cu1 Fe1 155.75(4)
N1 Cu1 P1 114.13(4)
N1 Cu1 P2 119.10(4)
N2 Cu1 Fe1 121.75(4)
N2 Cu1 P1 101.62(4)
N2 Cu1 P2 125.43(4)
N2 Cu1 N1 80.70(6)
C33 Fe1 Cu1 56.88(5)
C33 Fe1 C34 40.99(7)
C33 Fe1 C35 68.78(7)
C33 Fe1 C36 69.02(7)
C33 Fe1 C38 112.39(7)
C33 Fe1 C39 142.16(8)
C33 Fe1 C40 176.70(9)
C33 Fe1 C41 136.99(9)
C34 Fe1 Cu1 89.54(5)
C34 Fe1 C35 40.31(8)
C34 Fe1 C39 176.78(8)
C34 Fe1 C40 136.36(9)
C35 Fe1 Cu1 125.38(5)
C36 Fe1 Cu1 115.00(6)
C36 Fe1 C34 68.10(8)
C36 Fe1 C35 40.45(9)
C36 Fe1 C39 111.63(8)
C36 Fe1 C40 112.49(9)
C36 Fe1 C41 140.01(9)
C37 Fe1 Cu1 74.25(5)
C37 Fe1 C33 41.39(7)
C37 Fe1 C34 68.77(8)
C37 Fe1 C35 68.58(8)
C37 Fe1 C36 40.83(8)
C37 Fe1 C38 111.49(7)
C37 Fe1 C39 113.27(8)
C37 Fe1 C40 141.60(9)
C37 Fe1 C41 178.38(9)
C37 Fe1 C42 138.59(8)
C38 Fe1 Cu1 55.91(5)
C38 Fe1 C34 141.29(7)
C38 Fe1 C35 178.40(8)
C38 Fe1 C36 138.61(8)
C38 Fe1 C39 40.92(7)
C38 Fe1 C40 68.60(8)
C38 Fe1 C41 68.73(8)
C39 Fe1 Cu1 93.42(6)
C39 Fe1 C35 137.50(8)
C39 Fe1 C40 40.53(9)
C40 Fe1 Cu1 123.63(6)
C40 Fe1 C35 110.30(8)
C41 Fe1 Cu1 104.81(6)
C41 Fe1 C34 110.00(9)
C41 Fe1 C35 111.26(9)
C41 Fe1 C39 68.01(9)
C41 Fe1 C40 40.03(10)
C42 Fe1 Cu1 64.41(5)
C42 Fe1 C33 110.41(7)
C42 Fe1 C34 111.64(8)
C42 Fe1 C35 139.68(9)
C42 Fe1 C36 179.39(8)
C42 Fe1 C38 41.28(7)
C42 Fe1 C39 68.66(8)
C42 Fe1 C40 68.09(8)
C42 Fe1 C41 40.57(8)
C21 P1 Cu1 117.75(6)
C27 P1 Cu1 114.02(6)
C27 P1 C21 103.07(8)
C38 P1 Cu1 111.95(6)
C38 P1 C21 105.16(8)
C38 P1 C27 103.45(8)
C9 P2 Cu1 119.05(6)
C9 P2 C15 102.64(8)
C15 P2 Cu1 114.40(6)
C33 P2 Cu1 115.20(6)
C33 P2 C9 101.83(8)
C33 P2 C15 101.32(8)
C1 N1 Cu1 128.84(13)
C1 N1 C5 117.92(16)
C5 N1 Cu1 113.24(12)
N3 N2 Cu1 138.90(12)
C6 N2 Cu1 112.01(11)
C6 N2 N3 106.61(14)
C7 N3 N2 103.40(14)
C7 N4 C6 99.74(15)
N1 C1 H1 118.39(19)
N1 C1 C2 123.22(18)
C2 C1 H1 118.39(19)
C1 C2 H2 120.6(2)
C1 C2 C3 118.79(19)
C3 C2 H2 120.6(2)
C2 C3 H3 120.5(2)
C4 C3 C2 119.09(19)
C4 C3 H3 120.4(2)
C3 C4 H4 120.3(2)
C3 C4 C5 119.29(18)
C5 C4 H4 120.4(2)
N1 C5 C4 121.68(17)
N1 C5 C6 114.02(15)
C4 C5 C6 124.30(17)
N2 C6 N4 113.85(16)
N2 C6 C5 118.94(15)
N4 C6 C5 127.17(16)
N3 C7 N4 116.39(16)
N3 C7 C8 121.55(17)
N4 C7 C8 122.05(17)
F1 C8 F3 104.97(18)
F1 C8 C7 112.73(18)
F2 C8 F1 106.40(18)
F2 C8 F3 106.57(18)
F2 C8 C7 112.88(17)
F3 C8 C7 112.70(17)
C10 C9 P2 122.40(14)
C10 C9 C14 118.86(17)
C14 C9 P2 118.73(14)
C9 C10 H10 119.78(18)
C11 C10 C9 120.40(18)
C11 C10 H10 119.83(19)
C10 C11 H11 119.8(2)
C12 C11 C10 120.2(2)
C12 C11 H11 120.0(2)
C11 C12 H12 120.2(2)
C13 C12 C11 119.83(18)
C13 C12 H12 120.0(2)
C12 C13 H13 119.6(2)
C12 C13 C14 120.75(19)
C14 C13 H13 119.7(2)
C9 C14 H14 119.99(19)
C13 C14 C9 119.94(19)
C13 C14 H14 120.1(2)
C16 C15 P2 122.95(14)
C20 C15 P2 118.08(14)
C20 C15 C16 118.91(17)
C15 C16 H16 119.77(18)
C17 C16 C15 120.51(17)
C17 C16 H16 119.72(19)
C16 C17 H17 119.8(2)
C18 C17 C16 120.45(19)
C18 C17 H17 119.8(2)
C17 C18 H18 120.4(2)
C17 C18 C19 119.48(19)
C19 C18 H18 120.2(2)
C18 C19 H19 119.6(2)
C18 C19 C20 120.8(2)
C20 C19 H19 119.6(2)
C15 C20 H20 120.1(2)
C19 C20 C15 119.86(19)
C19 C20 H20 120.0(2)
C22 C21 P1 118.39(14)
C22 C21 C26 118.91(18)
C26 C21 P1 122.64(15)
C21 C22 H22 119.65(19)
C21 C22 C23 120.72(18)
C23 C22 H22 119.63(19)
C22 C23 H23 120.2(2)
C24 C23 C22 119.70(19)
C24 C23 H23 120.1(2)
C23 C24 H24 119.8(2)
C23 C24 C25 120.25(19)
C25 C24 H24 119.9(2)
C24 C25 H25 119.9(2)
C24 C25 C26 120.3(2)
C26 C25 H25 119.8(2)
C21 C26 H26 119.9(2)
C25 C26 C21 120.2(2)
C25 C26 H26 120.0(2)
C28 C27 P1 117.95(15)
C32 C27 P1 123.26(15)
C32 C27 C28 118.63(18)
C27 C28 H28 119.7(2)
C29 C28 C27 120.4(2)
C29 C28 H28 119.9(2)
C28 C29 H29 119.9(3)
C30 C29 C28 120.3(2)
C30 C29 H29 119.8(2)
C29 C30 H30 120.3(3)
C31 C30 C29 119.9(2)
C31 C30 H30 119.8(3)
C30 C31 H31 119.8(2)
C30 C31 C32 120.4(2)
C32 C31 H31 119.7(3)
C27 C32 C31 120.3(2)
C27 C32 H32 119.8(2)
C31 C32 H32 119.9(2)
P2 C33 Fe1 125.89(9)
C34 C33 Fe1 69.89(10)
C34 C33 P2 126.79(14)
C34 C33 C37 106.85(16)
C37 C33 Fe1 69.03(10)
C37 C33 P2 126.36(14)
Fe1 C34 H34 125.62(15)
C33 C34 Fe1 69.12(10)
C33 C34 H34 125.59(18)
C35 C34 Fe1 70.17(11)
C35 C34 C33 108.76(17)
C35 C34 H34 125.63(19)
Fe1 C35 H35 125.96(16)
C34 C35 Fe1 69.52(10)
C34 C35 H35 125.9(2)
C34 C35 C36 108.05(17)
C36 C35 Fe1 69.39(11)
C36 C35 H35 126.0(2)
Fe1 C36 H36 125.90(15)
C35 C36 Fe1 70.16(11)
C35 C36 H36 125.8(2)
C35 C36 C37 108.31(17)
C37 C36 Fe1 68.99(10)
C37 C36 H36 125.8(2)
Fe1 C37 H37 125.97(14)
C33 C37 Fe1 69.58(10)
C33 C37 H37 125.95(18)
C36 C37 Fe1 70.19(11)
C36 C37 C33 108.02(17)
C36 C37 H37 126.03(19)
P1 C38 Fe1 122.60(9)
C39 C38 Fe1 69.81(10)
C39 C38 P1 130.31(15)
C39 C38 C42 106.90(16)
C42 C38 Fe1 69.10(10)
C42 C38 P1 122.64(13)
Fe1 C39 H39 125.89(15)
C38 C39 Fe1 69.27(10)
C38 C39 H39 125.9(2)
C40 C39 Fe1 69.97(11)
C40 C39 C38 108.12(18)
C40 C39 H39 125.97(19)
Fe1 C40 H40 125.88(16)
C39 C40 Fe1 69.50(11)
C39 C40 H40 125.8(2)
C41 C40 Fe1 69.70(11)
C41 C40 C39 108.34(18)
C41 C40 H40 125.8(2)
Fe1 C41 H41 125.63(16)
C40 C41 Fe1 70.28(12)
C40 C41 H41 125.8(2)
C40 C41 C42 108.61(19)
C42 C41 Fe1 69.23(11)
C42 C41 H41 125.6(2)
Fe1 C42 H42 126.01(15)
C38 C42 Fe1 69.62(10)
C38 C42 H42 126.00(18)
C41 C42 Fe1 70.19(11)
C41 C42 C38 108.03(18)
C41 C42 H42 126.0(2)
H1A O1 H1B 104.2

loop_
_geom_bond_atom_site_label_1
_geom_bond_atom_site_label_2
_geom_bond_distance
Cu1 Fe1 4.0605(4)
Cu1 P1 2.2553(5)
Cu1 P2 2.2126(5)
Cu1 N1 2.0736(15)
Cu1 N2 2.0396(14)
Fe1 C33 2.0390(17)
Fe1 C34 2.0492(18)
Fe1 C35 2.0577(18)
Fe1 C36 2.0475(19)
Fe1 C37 2.0317(19)
Fe1 C38 2.0421(17)
Fe1 C39 2.0492(19)
Fe1 C40 2.0554(19)
Fe1 C41 2.048(2)
Fe1 C42 2.0351(18)
P1 C21 1.8228(19)
P1 C27 1.8225(18)
P1 C38 1.8003(18)
P2 C9 1.8286(17)
P2 C15 1.8315(18)
P2 C33 1.8127(18)
F1 C8 1.334(3)
F2 C8 1.329(3)
F3 C8 1.337(3)
N1 C1 1.337(2)
N1 C5 1.356(2)
N2 N3 1.363(2)
N2 C6 1.337(2)
N3 C7 1.331(2)
N4 C6 1.344(2)
N4 C7 1.343(2)
C1 H1 0.9292(19)
C1 C2 1.375(3)
C2 H2 0.930(2)
C2 C3 1.379(3)
C3 H3 0.931(2)
C3 C4 1.377(3)
C4 H4 0.929(2)
C4 C5 1.387(3)
C5 C6 1.459(2)
C7 C8 1.486(3)
C9 C10 1.390(3)
C9 C14 1.396(3)
C10 H10 0.930(2)
C10 C11 1.386(3)
C11 H11 0.930(2)
C11 C12 1.376(3)
C12 H12 0.930(2)
C12 C13 1.374(3)
C13 H13 0.928(2)
C13 C14 1.382(3)
C14 H14 0.930(2)
C15 C16 1.390(2)
C15 C20 1.388(3)
C16 H16 0.9312(18)
C16 C17 1.384(3)
C17 H17 0.931(2)
C17 C18 1.370(3)
C18 H18 0.930(2)
C18 C19 1.380(3)
C19 H19 0.930(2)
C19 C20 1.386(3)
C20 H20 0.930(2)
C21 C22 1.388(3)
C21 C26 1.391(3)
C22 H22 0.9294(19)
C22 C23 1.388(3)
C23 H23 0.931(2)
C23 C24 1.376(3)
C24 H24 0.931(2)
C24 C25 1.378(3)
C25 H25 0.930(2)
C25 C26 1.386(3)
C26 H26 0.931(2)
C27 C28 1.387(3)
C27 C32 1.382(3)
C28 H28 0.930(2)
C28 C29 1.385(3)
C29 H29 0.929(3)
C29 C30 1.369(4)
C30 H30 0.931(2)
C30 C31 1.362(4)
C31 H31 0.931(3)
C31 C32 1.391(3)
C32 H32 0.929(2)
C33 C34 1.431(3)
C33 C37 1.439(3)
C34 H34 0.980(2)
C34 C35 1.415(3)
C35 H35 0.980(2)
C35 C36 1.419(3)
C36 H36 0.980(2)
C36 C37 1.423(3)
C37 H37 0.980(2)
C38 C39 1.430(2)
C38 C42 1.437(3)
C39 H39 0.980(2)
C39 C40 1.422(3)
C40 H40 0.980(2)
C40 C41 1.404(3)
C41 H41 0.980(2)
C41 C42 1.416(3)
C42 H42 0.980(2)
O1 H1A 0.8500
O1 H1B 0.8501
